data_7050737
loop_
_publ_author_name
'Bianchini, C.'
'Lee, H.M.'
'Mantovani, Giuseppe'
'Meli, Andrea'
'Oberhauser, Werner'

_publ_section_title
;
Bis-alkoxycarbonylation of styrene by pyridinimine palladium catalysts
;
_journal_name_full 'New Journal of Chemistry'
_journal_paper_doi 10.1039/b108804c
_journal_year 2002
_chemical_formula_sum 'C18 H14 F6 N2 O4 Pd'
_chemical_formula_weight 542.71
_space_group_IT_number 2
_symmetry_cell_setting triclinic
_symmetry_space_group_name_Hall '-P 1'
_symmetry_space_group_name_H-M 'P -1'
_cell_angle_alpha 85.90(2)
_cell_angle_beta 89.74(2)
_cell_angle_gamma 70.79(2)
_cell_formula_units_Z 2
_cell_length_a 9.383(3)
_cell_length_b 9.774(2)
_cell_length_c 11.585(2)
_cell_measurement_temperature 293(2)
_cell_volume 1000.5(9)
_diffrn_ambient_temperature 293(2)
_exptl_crystal_density_diffrn 1.800
_refine_ls_R_factor_obs 0.0636
_refine_ls_wR_factor_obs 0.1755
_cod_depositor_comments
;
The following automatic conversions were performed:
'_symmetry_cell_setting' value 'Triclinic' changed to 'triclinic'
according to '/home/saulius/struct/CIF-dictionaries/cif_core.dic'
dictionary named 'cif_core.dic' version 2.4.1 from 2010-06-29.

Automatic conversion script
Id: cif_fix_enum 1527 2010-12-29 10:47:43Z saulius 
;
_cod_database_code 7050737

loop_
_symmetry_equiv_pos_as_xyz
'x, y, z'
'-x, -y, -z'

loop_
_atom_site_aniso_label
_atom_site_aniso_U_11
_atom_site_aniso_U_22
_atom_site_aniso_U_33
_atom_site_aniso_U_23
_atom_site_aniso_U_13
_atom_site_aniso_U_12
Pd1 0.0506(3) 0.0460(3) 0.0405(3) -0.0032(2) -0.0034(2) -0.0213(2)
N1 0.057(3) 0.044(3) 0.044(3) -0.001(2) -0.002(2) -0.021(2)
N2 0.056(3) 0.045(3) 0.046(3) -0.008(2) -0.004(2) -0.021(2)
O1 0.059(3) 0.053(3) 0.062(3) -0.001(2) -0.013(2) -0.024(2)
O3 0.066(3) 0.052(3) 0.052(3) -0.001(2) 0.004(2) -0.023(2)
C1 0.065(4) 0.061(4) 0.049(4) 0.001(3) -0.008(3) -0.033(4)
C2 0.063(4) 0.049(4) 0.053(4) -0.001(3) -0.009(3) -0.028(3)
C3 0.084(6) 0.075(5) 0.069(5) 0.010(4) -0.024(4) -0.049(5)
C4 0.089(6) 0.062(5) 0.068(5) 0.000(4) -0.027(4) -0.038(4)
C5 0.084(5) 0.066(5) 0.053(4) -0.007(4) -0.026(4) -0.025(4)
C6 0.065(4) 0.051(4) 0.045(3) -0.001(3) -0.007(3) -0.019(3)
C7 0.089(6) 0.070(5) 0.065(5) -0.016(4) -0.009(5) 0.005(5)
C8 0.079(6) 0.096(7) 0.066(5) -0.019(5) -0.003(5) 0.004(5)
C9 0.055(4) 0.048(4) 0.045(3) 0.003(3) 0.001(3) -0.015(3)
C10 0.076(5) 0.050(4) 0.059(4) -0.002(3) -0.009(4) -0.031(4)
C11 0.060(4) 0.044(3) 0.060(4) -0.011(3) 0.001(3) -0.019(3)
C12 0.054(4) 0.065(4) 0.059(4) -0.010(4) 0.006(3) -0.010(3)
C2,1 0.063(4) 0.052(4) 0.044(3) -0.004(3) -0.004(3) -0.019(3)
C3,1 0.063(4) 0.059(4) 0.051(4) 0.008(3) -0.014(3) -0.022(3)
C4,1 0.085(5) 0.070(5) 0.040(3) 0.000(3) -0.005(3) -0.042(4)
C5,1 0.076(5) 0.063(4) 0.042(4) -0.007(3) 0.003(3) -0.022(4)
C6,1 0.064(4) 0.056(4) 0.044(3) -0.003(3) -0.002(3) -0.018(3)
C1,1 0.052(3) 0.046(3) 0.042(3) -0.001(3) -0.005(3) -0.025(3)

loop_
_atom_site_label
_atom_site_type_symbol
_atom_site_fract_x
_atom_site_fract_y
_atom_site_fract_z
_atom_site_U_iso_or_equiv
_atom_site_thermal_displace_type
_atom_site_occupancy
_atom_site_calc_flag
_atom_site_refinement_flags
_atom_site_disorder_group
Pd1 Pd 0.12824(5) 0.26200(5) 0.15748(4) 0.0444(2) Uani 1 d . .
N1 N 0.0557(6) 0.1596(6) 0.2875(5) 0.0472(12) Uani 1 d . .
N2 N -0.0391(6) 0.2243(6) 0.0751(5) 0.0478(12) Uani 1 d . .
O1 O 0.3019(6) 0.2779(5) 0.2486(5) 0.0565(12) Uani 1 d . .
O3 O 0.1879(6) 0.3700(5) 0.0230(4) 0.0556(11) Uani 1 d . .
O2 O 0.1817(7) 0.5127(7) 0.2673(5) 0.0724(15) Uiso 1 d . .
O4 O 0.3247(9) 0.1678(9) -0.0522(7) 0.096(2) Uiso 1 d . .
C1 C -0.0487(9) 0.1126(8) 0.2600(6) 0.0556(17) Uani 1 d . .
H1 H -0.0872 0.0595 0.3139 0.078(12) Uiso 1 calc R .
C2 C -0.1074(8) 0.1444(7) 0.1407(6) 0.0525(16) Uani 1 d . .
C3 C -0.2191(10) 0.1021(9) 0.0974(7) 0.071(2) Uani 1 d . .
H3 H -0.2626 0.0453 0.1435 0.078(12) Uiso 1 calc R .
C4 C -0.2677(11) 0.1446(9) -0.0167(7) 0.070(2) Uani 1 d . .
H4 H -0.3439 0.1167 -0.0483 0.078(12) Uiso 1 calc R .
C5 C -0.2020(10) 0.2271(9) -0.0805(7) 0.067(2) Uani 1 d . .
H5 H -0.2332 0.2567 -0.1570 0.078(12) Uiso 1 calc R .
C6 C -0.0881(8) 0.2682(8) -0.0330(6) 0.0537(16) Uani 1 d . .
H6 H -0.0456 0.3272 -0.0775 0.078(12) Uiso 1 calc R .
C7 C 0.3258(12) -0.0760(10) 0.3489(8) 0.082(3) Uani 1 d . .
H7A H 0.3435 -0.0258 0.2789 0.099(14) Uiso 1 calc R .
H7B H 0.2635 -0.1330 0.3319 0.099(14) Uiso 1 calc R .
H7C H 0.4205 -0.1386 0.3818 0.099(14) Uiso 1 calc R .
C8 C -0.1058(11) 0.3652(12) 0.4466(8) 0.088(3) Uani 1 d . .
H8A H -0.1346 0.4295 0.5079 0.099(14) Uiso 1 calc R .
H8B H -0.1842 0.3250 0.4328 0.099(14) Uiso 1 calc R .
H8C H -0.0903 0.4182 0.3774 0.099(14) Uiso 1 calc R .
C9 C 0.2874(8) 0.4027(7) 0.2824(6) 0.0500(15) Uani 1 d . .
C10 C 0.4243(10) 0.4044(8) 0.3495(7) 0.0594(18) Uani 1 d . .
C11 C 0.2815(8) 0.2970(7) -0.0473(6) 0.0538(16) Uani 1 d . .
C12 C 0.3322(9) 0.3867(9) -0.1353(7) 0.0615(18) Uani 1 d . .
C2,1 C 0.2471(5) 0.0332(4) 0.4341(3) 0.0527(16) Uani 1 d G .
C3,1 C 0.3104(4) 0.0251(4) 0.5437(4) 0.0578(17) Uani 1 d G .
H3,1 H 0.4008 -0.0477 0.5646 0.069 Uiso 1 calc R .
C4,1 C 0.2385(5) 0.1258(5) 0.6220(3) 0.0610(19) Uani 1 d G .
H4,1 H 0.2808 0.1203 0.6953 0.073 Uiso 1 calc R .
C5,1 C 0.1033(5) 0.2346(5) 0.5907(3) 0.0604(18) Uani 1 d G .
H5,1 H 0.0552 0.3019 0.6432 0.072 Uiso 1 calc R .
C6,1 C 0.0400(4) 0.2427(4) 0.4811(4) 0.0551(16) Uani 1 d G .
C1,1 C 0.1119(5) 0.1421(5) 0.4028(3) 0.0443(13) Uani 1 d G .
F1 F 0.4255(8) 0.5357(8) 0.3608(6) 0.1044(19) Uiso 1 d . .
F2 F 0.4241(7) 0.3432(7) 0.4563(6) 0.0983(17) Uiso 1 d . .
F3 F 0.5544(8) 0.3292(8) 0.3055(6) 0.107(2) Uiso 1 d . .
F4 F 0.4300(9) 0.3125(9) -0.2045(7) 0.126(2) Uiso 1 d . .
F5 F 0.4024(11) 0.4671(11) -0.0842(9) 0.152(3) Uiso 1 d . .
F6 F 0.2288(11) 0.4823(11) -0.1901(9) 0.151(3) Uiso 1 d . .

loop_
_geom_bond_atom_site_label_1
_geom_bond_atom_site_label_2
_geom_bond_distance
_geom_bond_site_symmetry_2
_geom_bond_publ_flag
Pd1 N1 1.989(5) . ?
Pd1 N2 1.989(5) . ?
Pd1 O3 2.000(5) . ?
Pd1 O1 2.000(5) . ?
N1 C1 1.262(9) . ?
N1 C1,1 1.417(6) . ?
N2 C6 1.328(9) . ?
N2 C2 1.356(9) . ?
O1 C9 1.272(8) . ?
O3 C11 1.267(9) . ?
O2 C9 1.202(9) . ?
O4 C11 1.198(10) . ?
C1 C2 1.464(9) . ?
C2 C3 1.357(10) . ?
C3 C4 1.389(11) . ?
C4 C5 1.347(12) . ?
C5 C6 1.388(11) . ?
C7 C2,1 1.512(9) . ?
C8 C6,1 1.525(9) . ?
C9 C10 1.509(10) . ?
C10 F1 1.303(10) . ?
C10 F3 1.322(11) . ?
C10 F2 1.335(10) . ?
C11 C12 1.476(11) . ?
C12 F6 1.242(11) . ?
C12 F4 1.284(10) . ?
C12 F5 1.346(12) . ?
C2,1 C3,1 1.3900 . ?
C2,1 C1,1 1.3900 . ?
C3,1 C4,1 1.3900 . ?
C4,1 C5,1 1.3900 . ?
C5,1 C6,1 1.3900 . ?
C6,1 C1,1 1.3900 . ?
